data_7156486
loop_
_publ_author_name
'Saito, Rei'
'Uemura, Naohiro'
'Ishikawa, Hiroki'
'Magara, Akina'
'Yoshida, Yasushi'
'Mino, Takashi'
'Kasashima, Yoshio'
'Sakamoto, Masami'

_publ_section_title
;
 Umpolung cyclization reaction of N-cinnamoylthioureas in the presence of
 DBU.
;
_journal_issue 42
_journal_name_full 'Organic &amp; biomolecular chemistry'
_journal_page_first 7910
_journal_page_last 7919
_journal_paper_doi 10.1039/c8ob02066c
_journal_volume 16
_journal_year 2018
_chemical_formula_sum 'C23 H20 N2 O S'
_chemical_formula_weight 372.47
_chemical_melting_point 201.5(5)
_chemical_name_common 2j
_chemical_name_systematic N-Phenyl-N'-benzyl-6-phenyl-2-iminotetrahydro-1,3-thiazin-4-one
_space_group_crystal_system monoclinic
_space_group_IT_number 14
_space_group_name_Hall '-P 2ybc'
_space_group_name_H-M_alt 'P 1 21/c 1'
_symmetry_space_group_name_Hall '-P 2ybc'
_symmetry_space_group_name_H-M 'P 1 21/c 1'
_atom_sites_solution_hydrogens geom
_atom_sites_solution_primary direct
_atom_sites_solution_secondary difmap
_audit_update_record
;
2018-07-31 deposited with the CCDC.
2018-10-03 downloaded from the CCDC.
;
_cell_angle_alpha 90
_cell_angle_beta 95.958(3)
_cell_angle_gamma 90
_cell_formula_units_Z 4
_cell_length_a 13.613(2)
_cell_length_b 5.3251(9)
_cell_length_c 26.026(4)
_cell_measurement_reflns_used 1019
_cell_measurement_temperature 173.(2)
_cell_measurement_theta_max 23.3141
_cell_measurement_theta_min 2.2870
_cell_volume 1876.4(5)
_computing_cell_refinement 'SAINT V8.34A (Bruker AXS Inc., 2013)'
_computing_data_collection 'APEX2 (Bruker AXS, 2006)'
_computing_data_reduction 'SAINT V8.34A (Bruker AXS Inc., 2013)'
_computing_molecular_graphics 'XSHEL (Bruker AXS,2002)'
_computing_publication_material 'XCIF (Bruker AXS, 2001)'
_computing_structure_refinement 'SHELXL-2014/7 (Sheldrick, 2014)'
_computing_structure_solution 'SHELXS-97 (Sheldrick, 1997)'
_diffrn_ambient_temperature 173.(2)
_diffrn_detector_area_resol_mean 8.3333
_diffrn_measured_fraction_theta_full 0.989
_diffrn_measured_fraction_theta_max 0.989
_diffrn_measurement_device_type 'Bruker APEXII CCD area detector'
_diffrn_measurement_method 'Phi and Omega scans'
_diffrn_radiation_monochromator graphite
_diffrn_radiation_type MoK\a
_diffrn_radiation_wavelength 0.71073
_diffrn_reflns_av_R_equivalents 0.0530
_diffrn_reflns_av_unetI/netI 0.0848
_diffrn_reflns_limit_h_max 11
_diffrn_reflns_limit_h_min -17
_diffrn_reflns_limit_k_max 6
_diffrn_reflns_limit_k_min -6
_diffrn_reflns_limit_l_max 25
_diffrn_reflns_limit_l_min -33
_diffrn_reflns_number 10165
_diffrn_reflns_theta_full 27.50
_diffrn_reflns_theta_max 27.50
_diffrn_reflns_theta_min 1.50
_diffrn_source 'fine-focus sealed tube'
_exptl_absorpt_coefficient_mu 0.188
_exptl_absorpt_correction_T_max 0.98
_exptl_absorpt_correction_T_min 0.86
_exptl_absorpt_correction_type empirical
_exptl_absorpt_process_details 'SADABS (Sheldrick 1996)'
_exptl_crystal_colour colourless
_exptl_crystal_density_diffrn 1.318
_exptl_crystal_density_method 'not measured'
_exptl_crystal_description block
_exptl_crystal_F_000 784
_exptl_crystal_recrystallization_method 'Re-crystallisation from solvent: CHCl3 and Hexane'
_exptl_crystal_size_max 0.500
_exptl_crystal_size_mid 0.200
_exptl_crystal_size_min 0.100
_refine_diff_density_max 0.304
_refine_diff_density_min -0.316
_refine_ls_extinction_method none
_refine_ls_goodness_of_fit_ref 0.966
_refine_ls_hydrogen_treatment constr
_refine_ls_matrix_type full
_refine_ls_number_parameters 244
_refine_ls_number_reflns 4244
_refine_ls_number_restraints 0
_refine_ls_restrained_S_all 0.966
_refine_ls_R_factor_all 0.0974
_refine_ls_R_factor_gt 0.0521
_refine_ls_shift/su_max 0.001
_refine_ls_shift/su_mean 0.000
_refine_ls_structure_factor_coef Fsqd
_refine_ls_weighting_details 'w=1/[\s^2^(Fo^2^)+(0.0763P)^2^] where P=(Fo^2^+2Fc^2^)/3'
_refine_ls_weighting_scheme calc
_refine_ls_wR_factor_gt 0.1235
_refine_ls_wR_factor_ref 0.1597
_reflns_number_gt 2649
_reflns_number_total 4244
_reflns_threshold_expression 'I > 2\s(I)'
_cod_data_source_file c8ob02066c2.cif
_cod_data_source_block I_CCDC6
_cod_depositor_comments
;
The following automatic conversions were performed:

'_chemical_melting_point' value '201-202' was changed to '201.5(5)' -
the average value was taken and precision was estimated.

Automatic conversion script
Id: cif_fix_values 4973 2017-02-22 13:04:09Z antanas 

 Adding full bibliography for 7156480--7156486.cif.
;
_cod_original_cell_volume 1876.4(6)
_cod_database_code 7156486

loop_
_space_group_symop_operation_xyz
'x, y, z'
'-x, y+1/2, -z+1/2'
'-x, -y, -z'
'x, -y-1/2, z-1/2'

loop_
_atom_site_type_symbol
_atom_site_label
_atom_site_fract_x
_atom_site_fract_y
_atom_site_fract_z
_atom_site_U_iso_or_equiv
_atom_site_adp_type
_atom_site_calc_flag
_atom_site_refinement_flags_adp
_atom_site_refinement_flags_posn
_atom_site_occupancy
C C1 0.42830(18) 0.4919(5) 0.37746(9) 0.0247(6) Uani d . . 1
C C2 0.45857(19) 0.8054(5) 0.30878(9) 0.0268(6) Uani d . . 1
C C3 0.56687(18) 0.8209(5) 0.32729(10) 0.0292(6) Uani d . . 1
H H3A 0.5761 0.94 0.3566 0.035 Uiso calc U R 1
H H3B 0.6026 0.8889 0.2991 0.035 Uiso calc U R 1
C C4 0.61195(18) 0.5719(5) 0.34427(10) 0.0279(6) Uani d . . 1
H H4 0.5964 0.4478 0.3157 0.034 Uiso calc U R 1
C C5 0.38425(19) 0.2332(6) 0.44453(10) 0.0335(7) Uani d . . 1
H H5A 0.4101 0.3405 0.4739 0.04 Uiso calc U R 1
H H5B 0.4366 0.1123 0.4377 0.04 Uiso calc U R 1
C C6 0.29442(19) 0.0911(5) 0.45860(9) 0.0280(6) Uani d . . 1
C C7 0.19943(19) 0.1649(5) 0.44054(10) 0.0326(7) Uani d . . 1
H H7 0.1899 0.3087 0.419 0.039 Uiso calc U R 1
C C8 0.1185(2) 0.0316(6) 0.45349(11) 0.0388(7) Uani d . . 1
H H8 0.0538 0.0841 0.4409 0.047 Uiso calc U R 1
C C9 0.1316(2) -0.1773(6) 0.48463(11) 0.0433(8) Uani d . . 1
H H9 0.076 -0.2698 0.4934 0.052 Uiso calc U R 1
C C10 0.2255(2) -0.2516(6) 0.50307(11) 0.0438(8) Uani d . . 1
H H10 0.2348 -0.3943 0.5249 0.053 Uiso calc U R 1
C C11 0.3067(2) -0.1180(5) 0.48974(10) 0.0359(7) Uani d . . 1
H H11 0.3714 -0.1714 0.5022 0.043 Uiso calc U R 1
C C12 0.29607(18) 0.6221(5) 0.31273(9) 0.0250(6) Uani d . . 1
C C13 0.23174(19) 0.8032(5) 0.32712(10) 0.0313(6) Uani d . . 1
H H13 0.2551 0.9387 0.3488 0.038 Uiso calc U R 1
C C14 0.1322(2) 0.7840(6) 0.30934(11) 0.0369(7) Uani d . . 1
H H14 0.0867 0.9052 0.3194 0.044 Uiso calc U R 1
C C15 0.0992(2) 0.5899(5) 0.27717(11) 0.0361(7) Uani d . . 1
H H15 0.0311 0.5782 0.265 0.043 Uiso calc U R 1
C C16 0.1648(2) 0.4115(5) 0.26253(10) 0.0339(7) Uani d . . 1
H H16 0.142 0.2791 0.2399 0.041 Uiso calc U R 1
C C17 0.26396(19) 0.4260(5) 0.28087(10) 0.0279(6) Uani d . . 1
H H17 0.3091 0.3023 0.2716 0.034 Uiso calc U R 1
C C18 0.72261(19) 0.5749(5) 0.35823(10) 0.0270(6) Uani d . . 1
C C19 0.7797(2) 0.3967(5) 0.33745(11) 0.0356(7) Uani d . . 1
H H19 0.7495 0.2757 0.3141 0.043 Uiso calc U R 1
C C20 0.8809(2) 0.3918(6) 0.35025(11) 0.0407(7) Uani d . . 1
H H20 0.9196 0.2668 0.3358 0.049 Uiso calc U R 1
C C21 0.9257(2) 0.5661(6) 0.38358(11) 0.0391(7) Uani d . . 1
H H21 0.9953 0.5634 0.3919 0.047 Uiso calc U R 1
C C22 0.8694(2) 0.7453(6) 0.40502(11) 0.0401(7) Uani d . . 1
H H22 0.9003 0.8652 0.4284 0.048 Uiso calc U R 1
C C23 0.7678(2) 0.7516(6) 0.39256(10) 0.0349(7) Uani d . . 1
H H23 0.7292 0.8757 0.4073 0.042 Uiso calc U R 1
N N1 0.36001(15) 0.3888(4) 0.39915(8) 0.0310(5) Uani d . . 1
N N2 0.40043(15) 0.6368(4) 0.33258(7) 0.0258(5) Uani d . . 1
O O1 0.42192(14) 0.9387(4) 0.27378(7) 0.0364(5) Uani d . . 1
S S1 0.55411(5) 0.46536(14) 0.40054(2) 0.0294(2) Uani d . . 1

loop_
_atom_site_aniso_label
_atom_site_aniso_U_11
_atom_site_aniso_U_22
_atom_site_aniso_U_33
_atom_site_aniso_U_12
_atom_site_aniso_U_13
_atom_site_aniso_U_23
C1 0.0265(13) 0.0250(14) 0.0227(13) 0.0006(11) 0.0026(10) 0.0026(11)
C2 0.0322(14) 0.0252(15) 0.0241(14) 0.0038(12) 0.0083(11) 0.0044(11)
C3 0.0317(14) 0.0278(15) 0.0291(15) 0.0011(12) 0.0078(12) 0.0082(12)
C4 0.0293(14) 0.0292(15) 0.0252(14) -0.0022(12) 0.0027(11) 0.0020(11)
C5 0.0265(14) 0.0434(18) 0.0303(15) -0.0012(13) 0.0022(12) 0.0149(13)
C6 0.0292(14) 0.0335(16) 0.0218(13) -0.0056(12) 0.0048(11) 0.0017(12)
C7 0.0330(15) 0.0328(16) 0.0332(16) -0.0014(13) 0.0082(12) 0.0046(12)
C8 0.0275(14) 0.0484(19) 0.0411(17) -0.0037(14) 0.0067(13) -0.0020(15)
C9 0.0448(19) 0.0441(19) 0.0426(19) -0.0200(16) 0.0128(15) -0.0037(15)
C10 0.056(2) 0.0371(18) 0.0379(18) -0.0104(16) 0.0038(15) 0.0103(14)
C11 0.0396(16) 0.0388(17) 0.0286(15) -0.0033(14) 0.0002(12) 0.0072(13)
C12 0.0268(13) 0.0271(14) 0.0210(13) 0.0016(11) 0.0018(10) 0.0066(11)
C13 0.0329(15) 0.0319(16) 0.0287(15) 0.0039(13) 0.0014(12) -0.0007(12)
C14 0.0295(15) 0.0389(18) 0.0427(17) 0.0100(13) 0.0061(13) 0.0005(14)
C15 0.0259(14) 0.0403(18) 0.0413(17) -0.0024(13) -0.0001(12) 0.0074(14)
C16 0.0347(15) 0.0297(16) 0.0368(16) -0.0051(13) 0.0017(12) -0.0002(12)
C17 0.0283(14) 0.0241(14) 0.0320(15) 0.0032(12) 0.0063(11) 0.0031(12)
C18 0.0282(13) 0.0286(15) 0.0241(14) -0.0052(12) 0.0018(11) 0.0070(11)
C19 0.0380(16) 0.0315(16) 0.0367(16) -0.0012(13) 0.0014(13) -0.0017(13)
C20 0.0374(16) 0.0392(18) 0.0460(18) 0.0078(14) 0.0073(14) 0.0007(15)
C21 0.0255(14) 0.052(2) 0.0392(17) -0.0037(14) 0.0015(12) 0.0070(15)
C22 0.0369(17) 0.0460(19) 0.0361(17) -0.0173(15) -0.0025(13) -0.0041(14)
C23 0.0359(16) 0.0346(16) 0.0355(16) -0.0029(13) 0.0109(13) -0.0013(13)
N1 0.0259(11) 0.0390(14) 0.0286(12) 0.0001(10) 0.0050(9) 0.0129(11)
N2 0.0257(11) 0.0281(12) 0.0231(12) 0.0014(10) -0.0001(9) 0.0081(9)
O1 0.0367(11) 0.0387(12) 0.0345(11) 0.0070(9) 0.0066(9) 0.0192(9)
S1 0.0245(3) 0.0380(4) 0.0252(4) -0.0034(3) -0.0001(3) 0.0099(3)

loop_
_atom_type_symbol
_atom_type_description
_atom_type_scat_dispersion_real
_atom_type_scat_dispersion_imag
_atom_type_scat_source
C C 0.0033 0.0016 'International Tables Vol C Tables 4.2.6.8 and 6.1.1.4'
H H 0.0000 0.0000 'International Tables Vol C Tables 4.2.6.8 and 6.1.1.4'
N N 0.0061 0.0033 'International Tables Vol C Tables 4.2.6.8 and 6.1.1.4'
O O 0.0106 0.0060 'International Tables Vol C Tables 4.2.6.8 and 6.1.1.4'
S S 0.1246 0.1234 'International Tables Vol C Tables 4.2.6.8 and 6.1.1.4'

loop_
_geom_angle_atom_site_label_1
_geom_angle_atom_site_label_2
_geom_angle_atom_site_label_3
_geom_angle
N1 C1 N2 117.3(2)
N1 C1 S1 123.2(2)
N2 C1 S1 119.49(18)
O1 C2 N2 120.2(2)
O1 C2 C3 121.2(2)
N2 C2 C3 118.6(2)
C2 C3 C4 113.6(2)
C2 C3 H3A 108.8
C4 C3 H3A 108.8
C2 C3 H3B 108.8
C4 C3 H3B 108.8
H3A C3 H3B 107.7
C3 C4 C18 115.2(2)
C3 C4 S1 108.21(18)
C18 C4 S1 108.22(16)
C3 C4 H4 108.3
C18 C4 H4 108.3
S1 C4 H4 108.3
N1 C5 C6 111.1(2)
N1 C5 H5A 109.4
C6 C5 H5A 109.4
N1 C5 H5B 109.4
C6 C5 H5B 109.4
H5A C5 H5B 108.0
C11 C6 C7 118.7(2)
C11 C6 C5 119.6(2)
C7 C6 C5 121.6(2)
C8 C7 C6 120.7(3)
C8 C7 H7 119.6
C6 C7 H7 119.6
C9 C8 C7 120.1(3)
C9 C8 H8 120.0
C7 C8 H8 120.0
C10 C9 C8 119.8(3)
C10 C9 H9 120.1
C8 C9 H9 120.1
C9 C10 C11 120.0(3)
C9 C10 H10 120.0
C11 C10 H10 120.0
C6 C11 C10 120.7(3)
C6 C11 H11 119.7
C10 C11 H11 119.7
C17 C12 C13 121.5(2)
C17 C12 N2 119.3(2)
C13 C12 N2 119.1(2)
C12 C13 C14 118.8(3)
C12 C13 H13 120.6
C14 C13 H13 120.6
C15 C14 C13 120.2(3)
C15 C14 H14 119.9
C13 C14 H14 119.9
C14 C15 C16 120.2(3)
C14 C15 H15 119.9
C16 C15 H15 119.9
C15 C16 C17 120.0(3)
C15 C16 H16 120.0
C17 C16 H16 120.0
C12 C17 C16 119.1(2)
C12 C17 H17 120.4
C16 C17 H17 120.4
C19 C18 C23 119.2(2)
C19 C18 C4 119.2(2)
C23 C18 C4 121.5(2)
C18 C19 C20 120.6(3)
C18 C19 H19 119.7
C20 C19 H19 119.7
C21 C20 C19 120.4(3)
C21 C20 H20 119.8
C19 C20 H20 119.8
C20 C21 C22 119.8(3)
C20 C21 H21 120.1
C22 C21 H21 120.1
C21 C22 C23 120.3(3)
C21 C22 H22 119.8
C23 C22 H22 119.8
C22 C23 C18 119.7(3)
C22 C23 H23 120.1
C18 C23 H23 120.1
C1 N1 C5 119.7(2)
C2 N2 C1 127.2(2)
C2 N2 C12 117.1(2)
C1 N2 C12 115.39(19)
C1 S1 C4 100.76(11)

loop_
_geom_bond_atom_site_label_1
_geom_bond_atom_site_label_2
_geom_bond_distance
C1 N1 1.262(3)
C1 N2 1.418(3)
C1 S1 1.761(3)
C2 O1 1.220(3)
C2 N2 1.385(3)
C2 C3 1.505(3)
C3 C4 1.508(3)
C3 H3A 0.99
C3 H3B 0.99
C4 C18 1.513(3)
C4 S1 1.824(3)
C4 H4 1.0
C5 N1 1.452(3)
C5 C6 1.515(3)
C5 H5A 0.99
C5 H5B 0.99
C6 C11 1.377(4)
C6 C7 1.386(4)
C7 C8 1.381(4)
C7 H7 0.95
C8 C9 1.377(4)
C8 H8 0.95
C9 C10 1.376(4)
C9 H9 0.95
C10 C11 1.388(4)
C10 H10 0.95
C11 H11 0.95
C12 C17 1.376(3)
C12 C13 1.380(3)
C12 N2 1.463(3)
C13 C14 1.390(4)
C13 H13 0.95
C14 C15 1.376(4)
C14 H14 0.95
C15 C16 1.385(4)
C15 H15 0.95
C16 C17 1.386(3)
C16 H16 0.95
C17 H17 0.95
C18 C19 1.373(4)
C18 C23 1.396(4)
C19 C20 1.384(4)
C19 H19 0.95
C20 C21 1.369(4)
C20 H20 0.95
C21 C22 1.378(4)
C21 H21 0.95
C22 C23 1.388(4)
C22 H22 0.95
C23 H23 0.95

loop_
_geom_torsion_atom_site_label_1
_geom_torsion_atom_site_label_2
_geom_torsion_atom_site_label_3
_geom_torsion_atom_site_label_4
_geom_torsion
O1 C2 C3 C4 -145.4(2)
N2 C2 C3 C4 35.0(3)
C2 C3 C4 C18 174.3(2)
C2 C3 C4 S1 -64.4(2)
N1 C5 C6 C11 160.7(2)
N1 C5 C6 C7 -18.8(4)
C11 C6 C7 C8 0.0(4)
C5 C6 C7 C8 179.5(2)
C6 C7 C8 C9 -0.1(4)
C7 C8 C9 C10 0.5(4)
C8 C9 C10 C11 -0.8(5)
C7 C6 C11 C10 -0.4(4)
C5 C6 C11 C10 -179.9(3)
C9 C10 C11 C6 0.8(4)
C17 C12 C13 C14 0.8(4)
N2 C12 C13 C14 -178.1(2)
C12 C13 C14 C15 -1.2(4)
C13 C14 C15 C16 0.4(4)
C14 C15 C16 C17 0.9(4)
C13 C12 C17 C16 0.5(4)
N2 C12 C17 C16 179.4(2)
C15 C16 C17 C12 -1.4(4)
C3 C4 C18 C19 -130.6(3)
S1 C4 C18 C19 108.1(2)
C3 C4 C18 C23 50.7(3)
S1 C4 C18 C23 -70.6(3)
C23 C18 C19 C20 -0.1(4)
C4 C18 C19 C20 -178.8(2)
C18 C19 C20 C21 -0.5(4)
C19 C20 C21 C22 0.8(4)
C20 C21 C22 C23 -0.7(4)
C21 C22 C23 C18 0.1(4)
C19 C18 C23 C22 0.2(4)
C4 C18 C23 C22 178.9(2)
N2 C1 N1 C5 178.5(2)
S1 C1 N1 C5 -2.0(4)
C6 C5 N1 C1 -169.8(2)
O1 C2 N2 C1 -171.6(2)
C3 C2 N2 C1 7.9(4)
O1 C2 N2 C12 2.0(3)
C3 C2 N2 C12 -178.5(2)
N1 C1 N2 C2 165.9(2)
S1 C1 N2 C2 -13.7(3)
N1 C1 N2 C12 -7.8(3)
S1 C1 N2 C12 172.64(18)
C17 C12 N2 C2 101.9(3)
C13 C12 N2 C2 -79.2(3)
C17 C12 N2 C1 -83.8(3)
C13 C12 N2 C1 95.2(3)
N1 C1 S1 C4 164.4(2)
N2 C1 S1 C4 -16.1(2)
C3 C4 S1 C1 51.5(2)
C18 C4 S1 C1 176.98(18)
